data_1100645
loop_
_publ_author_name
'Schrey, Anna'
'Osterkamp, Frank'
'Straudi, Alrun'
'Rickert, Corry'
'Wagner, Holger'
'Koert, Ulrich'
'Herrschaft, Bernhard'
'Harms, Klaus'

_publ_section_title
;
 Synthesis of Enantiomerically Pure Amino Acids Containing
 2,5-Disubstituted THF Rings in the Molecular Backbone
;
_journal_coden_ASTM EJOCFK
_journal_issue 11
_journal_name_full 'European Journal of Organic Chemistry'
_journal_page_first 2977
_journal_page_last 2990
_journal_paper_doi 10.1002/(sici)1099-0690(199911)1999:11<2977::aid-ejoc2977>3.0.co;2-3
_journal_volume 1999
_journal_year 1999
_chemical_formula_sum 'C15 H21 N O4 S'
_space_group_IT_number 19
_symmetry_cell_setting orthorhombic
_symmetry_Int_Tables_number 19
_symmetry_space_group_name_Hall 'P 2ac 2ab'
_symmetry_space_group_name_H-M 'P 21 21 21'
_cell_angle_alpha 90
_cell_angle_beta 90
_cell_angle_gamma 90
_cell_formula_units_Z 4
_cell_length_a 8.0799(13)
_cell_length_b 12.9690(15)
_cell_length_c 14.4510(18)
_cod_original_formula_sum 'C15 H21 N1 O4 S1'
_cod_database_code 1100645

loop_
_symmetry_equiv_pos_site_id
_symmetry_equiv_pos_as_xyz
1 x,y,z
2 1/2-x,-y,1/2+z
3 1/2+x,1/2-y,-z
4 -x,1/2+y,1/2-z

loop_
_atom_site_label
_atom_site_type_symbol
_atom_site_fract_x
_atom_site_fract_y
_atom_site_fract_z
S1 S 0.10804(6) 0.03883(4) 0.59882(3)
O1 O 0.06877(15) -0.22397(10) 0.60535(10)
O2 O -0.30836(16) -0.19219(9) 0.60284(9)
O3 O 0.26496(17) -0.01034(13) 0.61022(12)
O4 O 0.0423(2) 0.10072(12) 0.67154(9)
N1 N -0.02542(18) -0.05153(11) 0.57576(10)
C1 C -0.2128(2) -0.25140(14) 0.66802(14)
C2 C -0.0616(2) -0.29563(14) 0.62110(14)
C3 C 0.0354(3) -0.14885(14) 0.53695(13)
C4 C -0.2019(2) -0.02122(13) 0.56585(12)
C5 C -0.3145(2) -0.08498(14) 0.62827(13)
C6 C -0.1762(3) -0.18045(17) 0.74984(14)
C7 C 0.1188(2) 0.11784(14) 0.49989(13)
C8 C 0.2066(2) 0.08346(16) 0.42298(15)
C9 C 0.2074(3) 0.14182(16) 0.34342(15)
C10 C 0.1240(2) 0.23655(15) 0.33832(13)
C11 C 0.0380(3) 0.26939(15) 0.41583(15)
C12 C 0.0341(2) 0.21103(15) 0.49639(14)
C13 C 0.1274(3) 0.2998(2) 0.25163(17)
C14 C -0.2585(3) -0.02307(18) 0.46578(14)
C15 C -0.2728(3) -0.08153(16) 0.73092(13)
H1 H -0.286(3) -0.3132(19) 0.6896(17)
H2 H -0.212(3) 0.0495(16) 0.5881(14)
H3 H -0.441(3) -0.0612(16) 0.6136(14)
H4 H 0.261(3) 0.0188(19) 0.4249(17)
H5 H 0.267(3) 0.121(2) 0.2890(19)
H6 H -0.028(3) 0.3355(17) 0.4097(15)
H7 H -0.031(3) 0.233(2) 0.5524(18)
H8 H -0.099(3) -0.3229(16) 0.5596(15)
H9 H -0.009(3) -0.3526(19) 0.6606(16)
H10 H -0.049(3) -0.1741(18) 0.4913(15)
H11 H 0.142(3) -0.1330(18) 0.5059(16)
H12 H -0.055(4) -0.166(2) 0.7520(19)
H13 H -0.197(3) -0.2145(19) 0.8119(19)
H14 H 0.091(4) 0.259(2) 0.195(2)
H15 H 0.051(4) 0.366(2) 0.250(2)
H16 H 0.241(4) 0.326(2) 0.243(2)
H17 H -0.182(3) 0.014(2) 0.4254(19)
H18 H -0.373(4) 0.010(2) 0.4597(17)
H19 H -0.266(3) -0.0974(19) 0.4409(17)
H20 H -0.211(3) -0.022(2) 0.7437(17)
H21 H -0.384(3) -0.0795(18) 0.7679(16)

loop_
_atom_type_symbol
_atom_type_radius_bond
C 0.68
H 0.23
N 0.68
O 0.68
S 1.02
